data_2219882
loop_
_publ_author_name
'Wan, Yu'
'Xin, Haiqiang'
'Chen, Xiumei'
'Xu, Huahong'
'Wu, Hui'

_publ_section_title
;
 1,3-Bis(4-methoxyphenyl)imidazolidium chloride monohydrate
;
_journal_coeditor_code HK2542
_journal_issue 11
_journal_name_full 'Acta Crystallographica Section E'
_journal_page_first o2159
_journal_paper_doi 10.1107/S1600536808033965
_journal_volume 64
_journal_year 2008
_chemical_formula_iupac 'C17 H17 N2 O2 + , Cl - , H2 O'
_chemical_formula_moiety 'C17 H17 N2 O2 + , Cl - , H2 O'
_chemical_formula_sum 'C17 H19 Cl N2 O3'
_chemical_formula_weight 334.79
_chemical_melting_point_gt 492
_chemical_melting_point_lt 494
_chemical_name_systematic
;
1,3-Bis(4-methoxyphenyl)imidazolidium chloride monohydrate
;
_space_group_IT_number 5
_symmetry_cell_setting monoclinic
_symmetry_space_group_name_Hall 'C 2y'
_symmetry_space_group_name_H-M 'C 1 2 1'
_atom_sites_solution_hydrogens geom
_atom_sites_solution_primary direct
_atom_sites_solution_secondary difmap
_cell_angle_alpha 90.00
_cell_angle_beta 90.1560(10)
_cell_angle_gamma 90.00
_cell_formula_units_Z 2
_cell_length_a 15.6706(19)
_cell_length_b 9.4198(9)
_cell_length_c 5.4026(4)
_cell_measurement_reflns_used 1340
_cell_measurement_temperature 298(2)
_cell_measurement_theta_max 28.268
_cell_measurement_theta_min 2.523
_cell_volume 797.50(14)
_computing_cell_refinement 'SAINT (Bruker, 1999)'
_computing_data_collection 'SMART (Bruker, 1998)'
_computing_data_reduction 'SAINT (Bruker, 1999)'
_computing_molecular_graphics 'ORTEP-3 for Windows (Farrugia, 1997) and PLATON (Spek, 2003)'
_computing_publication_material 'SHELXTL (Sheldrick, 2008) and PLATON (Spek, 2003)'
_computing_structure_refinement 'SHELXL97 (Sheldrick, 2008)'
_computing_structure_solution 'SHELXS97 (Sheldrick, 2008)'
_diffrn_ambient_temperature 298(2)
_diffrn_measured_fraction_theta_full 0.996
_diffrn_measured_fraction_theta_max 0.996
_diffrn_measurement_device_type 'Bruker SMART CCD area-detector'
_diffrn_measurement_method '\f and \w'
_diffrn_radiation_monochromator graphite
_diffrn_radiation_source 'fine-focus sealed tube'
_diffrn_radiation_type MoK\a
_diffrn_radiation_wavelength 0.71073
_diffrn_reflns_av_R_equivalents 0.0214
_diffrn_reflns_av_sigmaI/netI 0.0209
_diffrn_reflns_limit_h_max 13
_diffrn_reflns_limit_h_min -18
_diffrn_reflns_limit_k_max 11
_diffrn_reflns_limit_k_min -9
_diffrn_reflns_limit_l_max 6
_diffrn_reflns_limit_l_min -6
_diffrn_reflns_number 2026
_diffrn_reflns_theta_full 25.00
_diffrn_reflns_theta_max 25.00
_diffrn_reflns_theta_min 2.52
_exptl_absorpt_coefficient_mu 0.256
_exptl_absorpt_correction_T_max 0.9773
_exptl_absorpt_correction_T_min 0.9505
_exptl_absorpt_correction_type multi-scan
_exptl_absorpt_process_details '(SADABS; Sheldrick, 1996)'
_exptl_crystal_colour colourless
_exptl_crystal_density_diffrn 1.394
_exptl_crystal_density_method 'not measured'
_exptl_crystal_description block
_exptl_crystal_F_000 352
_exptl_crystal_size_max 0.20
_exptl_crystal_size_mid 0.11
_exptl_crystal_size_min 0.09
_refine_diff_density_max 0.106
_refine_diff_density_min -0.218
_refine_ls_extinction_method none
_refine_ls_goodness_of_fit_ref 1.012
_refine_ls_hydrogen_treatment constr
_refine_ls_matrix_type full
_refine_ls_number_parameters 107
_refine_ls_number_reflns 749
_refine_ls_number_restraints 1
_refine_ls_restrained_S_all 1.011
_refine_ls_R_factor_all 0.0328
_refine_ls_R_factor_gt 0.0294
_refine_ls_shift/su_max 0.000
_refine_ls_shift/su_mean 0.000
_refine_ls_structure_factor_coef Fsqd
_refine_ls_weighting_details 'calc w = 1/[\s^2^(Fo^2^)+(0.0503P)^2^+0.1521P] where P=(Fo^2^+2Fc^2^)/3'
_refine_ls_weighting_scheme calc
_refine_ls_wR_factor_gt 0.0737
_refine_ls_wR_factor_ref 0.0757
_reflns_number_gt 688
_reflns_number_total 749
_reflns_threshold_expression I>2\s(I)
_cod_data_source_file hk2542.cif
_cod_data_source_block I
_cod_original_sg_symbol_Hall '-C 2y'
_cod_original_sg_symbol_H-M 'C 2'
_cod_database_code 2219882
_cod_database_fobs_code 2219882

loop_
_symmetry_equiv_pos_as_xyz
'x, y, z'
'-x, y, -z'
'x+1/2, y+1/2, z'
'-x+1/2, y+1/2, -z'

loop_
_atom_site_type_symbol
_atom_site_label
_atom_site_fract_x
_atom_site_fract_y
_atom_site_fract_z
_atom_site_U_iso_or_equiv
_atom_site_adp_type
_atom_site_calc_flag
_atom_site_refinement_flags
_atom_site_occupancy
Cl Cl1 0.5000 0.84927(12) 0.5000 0.0800(5) Uani d S 1
O O1 0.24434(13) 0.4740(2) 0.9080(3) 0.0519(5) Uani d . 1
O O2 0.5000 0.6808(3) 0.0000 0.0567(8) Uani d S 1
H H2 0.5000 0.7335 0.1277 0.068 Uiso d R 1
N N1 0.45802(12) 0.27396(19) 0.1594(3) 0.0334(5) Uani d . 1
C C1 0.5000 0.3560(4) 0.0000 0.0350(7) Uani d S 1
H H1 0.5000 0.4547 0.0000 0.042 Uiso calc SR 1
C C2 0.47435(17) 0.1342(3) 0.0983(5) 0.0444(6) Uani d . 1
H H2A 0.4534 0.0545 0.1795 0.053 Uiso calc R 1
C C3 0.40340(14) 0.3225(3) 0.3567(4) 0.0335(5) Uani d . 1
C C4 0.39574(17) 0.4670(3) 0.4036(5) 0.0420(6) Uani d . 1
H H4 0.4262 0.5322 0.3094 0.050 Uiso calc R 1
C C5 0.34270(17) 0.5135(3) 0.5903(5) 0.0449(6) Uani d . 1
H H5 0.3378 0.6101 0.6225 0.054 Uiso calc R 1
C C6 0.29642(15) 0.4164(3) 0.7309(5) 0.0386(6) Uani d . 1
C C7 0.30558(17) 0.2728(3) 0.6859(5) 0.0446(6) Uani d . 1
H H7 0.2758 0.2073 0.7812 0.054 Uiso calc R 1
C C8 0.35934(16) 0.2262(3) 0.4979(5) 0.0440(6) Uani d . 1
H H8 0.3654 0.1296 0.4678 0.053 Uiso calc R 1
C C9 0.19340(19) 0.3780(4) 1.0497(5) 0.0580(8) Uani d . 1
H H9A 0.1588 0.3219 0.9402 0.087 Uiso calc R 1
H H9B 0.1573 0.4309 1.1594 0.087 Uiso calc R 1
H H9C 0.2299 0.3168 1.1447 0.087 Uiso calc R 1

loop_
_atom_site_aniso_label
_atom_site_aniso_U_11
_atom_site_aniso_U_22
_atom_site_aniso_U_33
_atom_site_aniso_U_12
_atom_site_aniso_U_13
_atom_site_aniso_U_23
Cl1 0.1591(13) 0.0423(5) 0.0387(5) 0.000 0.0069(6) 0.000
O1 0.0545(11) 0.0522(12) 0.0491(11) 0.0011(9) 0.0158(9) 0.0059(9)
O2 0.092(2) 0.0344(15) 0.0434(14) 0.000 0.0109(14) 0.000
N1 0.0365(11) 0.0278(10) 0.0358(10) -0.0015(8) -0.0027(8) 0.0024(8)
C1 0.0400(18) 0.0271(15) 0.0379(15) 0.000 0.0009(14) 0.000
C2 0.0572(16) 0.0300(13) 0.0461(13) -0.0031(11) 0.0030(11) 0.0012(11)
C3 0.0319(12) 0.0362(13) 0.0323(10) -0.0010(10) -0.0018(9) 0.0024(10)
C4 0.0473(15) 0.0333(14) 0.0455(14) -0.0024(11) 0.0086(11) 0.0080(11)
C5 0.0510(15) 0.0339(13) 0.0499(14) 0.0029(12) 0.0085(11) 0.0012(12)
C6 0.0356(14) 0.0442(15) 0.0360(12) -0.0008(11) 0.0001(11) 0.0027(11)
C7 0.0480(15) 0.0421(16) 0.0438(14) -0.0081(12) 0.0045(11) 0.0072(12)
C8 0.0518(16) 0.0319(13) 0.0484(15) -0.0044(12) 0.0012(13) 0.0019(12)
C9 0.0485(16) 0.069(2) 0.0566(16) -0.0036(14) 0.0137(13) 0.0109(15)

loop_
_atom_type_symbol
_atom_type_description
_atom_type_scat_dispersion_real
_atom_type_scat_dispersion_imag
_atom_type_scat_source
C C 0.0033 0.0000 'International Tables Vol C Tables 4.2.6.8 and 6.1.1.4'
H H 0.0000 0.0000 'International Tables Vol C Tables 4.2.6.8 and 6.1.1.4'
N N 0.0061 0.0000 'International Tables Vol C Tables 4.2.6.8 and 6.1.1.4'
O O 0.0106 0.0000 'International Tables Vol C Tables 4.2.6.8 and 6.1.1.4'
Cl Cl 0.1484 0.0000 'International Tables Vol C Tables 4.2.6.8 and 6.1.1.4'

loop_
_geom_angle_atom_site_label_1
_geom_angle_atom_site_label_2
_geom_angle_atom_site_label_3
_geom_angle_site_symmetry_1
_geom_angle
C6 O1 C9 . 117.2(2)
C1 N1 C2 . 107.8(2)
C1 N1 C3 . 126.1(2)
C2 N1 C3 . 126.1(2)
N1 C1 N1 2_655 109.1(3)
N1 C1 H1 2_655 125.5
N1 C1 H1 . 125.5
C2 C2 N1 2_655 107.63(14)
C2 C2 H2A 2_655 126.2
N1 C2 H2A . 126.2
C8 C3 C4 . 120.1(2)
C8 C3 N1 . 120.1(2)
C4 C3 N1 . 119.8(2)
C5 C4 C3 . 119.8(2)
C5 C4 H4 . 120.1
C3 C4 H4 . 120.1
C4 C5 C6 . 120.4(2)
C4 C5 H5 . 119.8
C6 C5 H5 . 119.8
O1 C6 C7 . 124.9(2)
O1 C6 C5 . 115.6(2)
C7 C6 C5 . 119.5(2)
C6 C7 C8 . 120.0(2)
C6 C7 H7 . 120.0
C8 C7 H7 . 120.0
C3 C8 C7 . 120.2(2)
C3 C8 H8 . 119.9
C7 C8 H8 . 119.9
O1 C9 H9A . 109.5
O1 C9 H9B . 109.5
H9A C9 H9B . 109.5
O1 C9 H9C . 109.5
H9A C9 H9C . 109.5
H9B C9 H9C . 109.5

loop_
_geom_bond_atom_site_label_1
_geom_bond_atom_site_label_2
_geom_bond_site_symmetry_2
_geom_bond_distance
O1 C6 . 1.371(3)
O1 C9 . 1.430(3)
O2 H2 . 0.8500
N1 C1 . 1.332(3)
N1 C2 . 1.382(3)
N1 C3 . 1.443(3)
C1 N1 2_655 1.332(3)
C1 H1 . 0.9300
C2 C2 2_655 1.334(5)
C2 H2A . 0.9300
C3 C8 . 1.372(3)
C3 C4 . 1.390(4)
C4 C5 . 1.380(4)
C4 H4 . 0.9300
C5 C6 . 1.394(4)
C5 H5 . 0.9300
C6 C7 . 1.382(4)
C7 C8 . 1.392(4)
C7 H7 . 0.9300
C8 H8 . 0.9300
C9 H9A . 0.9600
C9 H9B . 0.9600
C9 H9C . 0.9600

loop_
_geom_hbond_atom_site_label_D
_geom_hbond_atom_site_label_H
_geom_hbond_atom_site_label_A
_geom_hbond_site_symmetry_A
_geom_hbond_distance_DH
_geom_hbond_distance_HA
_geom_hbond_distance_DA
_geom_hbond_angle_DHA
_geom_hbond_publ_flag
O2 H2 Cl1 . 0.85 2.29 3.133(3) 173 yes
C1 H1 O2 . 0.93 2.13 3.060(3) 180 yes
C2 H2A Cl1 3_545 0.93 2.69 3.474(3) 142 yes
C4 H4 O2 . 0.93 2.47 3.391(3) 170 yes
C9 H9C Cg2 1_556 0.96 2.91 3.629(3) 133 yes

loop_
_geom_torsion_atom_site_label_1
_geom_torsion_atom_site_label_2
_geom_torsion_atom_site_label_3
_geom_torsion_atom_site_label_4
_geom_torsion_site_symmetry_4
_geom_torsion
C2 N1 C1 N1 2_655 0.12(13)
C3 N1 C1 N1 2_655 -178.4(2)
C1 N1 C2 C2 2_655 -0.3(3)
C3 N1 C2 C2 2_655 178.2(2)
C1 N1 C3 C8 . 175.65(18)
C2 N1 C3 C8 . -2.6(3)
C1 N1 C3 C4 . -4.5(3)
C2 N1 C3 C4 . 177.3(2)
C8 C3 C4 C5 . -0.9(4)
N1 C3 C4 C5 . 179.2(2)
C3 C4 C5 C6 . -0.4(4)
C9 O1 C6 C7 . -2.5(4)
C9 O1 C6 C5 . 177.7(2)
C4 C5 C6 O1 . -178.7(2)
C4 C5 C6 C7 . 1.5(4)
O1 C6 C7 C8 . 178.9(2)
C5 C6 C7 C8 . -1.3(4)
C4 C3 C8 C7 . 1.1(3)
N1 C3 C8 C7 . -179.0(2)
C6 C7 C8 C3 . 0.0(4)
